data_4036353
loop_
_publ_author_name
'Wang, Xinyang'
'Zhang, Fan'
'Gao, Jianhua'
'Fu, Yubin'
'Zhao, Wuxue'
'Tang, Ruizhi'
'Zhang, Wanzheng'
'Zhuang, Xiaodong'
'Feng, Xinliang'

_publ_section_title
;
 Synthesis and Properties of C(2h)-Symmetric BN-Heteroacenes Tailored
 through Aromatic Central Cores.
;
_journal_issue 20
_journal_name_full 'The Journal of organic chemistry'
_journal_page_first 10127
_journal_page_last 10133
_journal_paper_doi 10.1021/acs.joc.5b01718
_journal_volume 80
_journal_year 2015
_chemical_formula_sum 'C42 H38 B2 N2 O2 S2'
_chemical_formula_weight 688.48
_space_group_IT_number 14
_space_group_name_Hall '-P 2yn'
_space_group_name_H-M_alt 'P 1 21/n 1'
_symmetry_cell_setting monoclinic
_symmetry_space_group_name_H-M 'P 1 21/n 1'
_atom_sites_solution_hydrogens geom
_atom_sites_solution_primary direct
_atom_sites_solution_secondary difmap
_audit_creation_method SHELXL-97
_cell_angle_alpha 90.00
_cell_angle_beta 105.2880(10)
_cell_angle_gamma 90.00
_cell_formula_units_Z 2
_cell_length_a 12.0682(4)
_cell_length_b 10.3044(3)
_cell_length_c 15.0172(5)
_cell_measurement_temperature 173(2)
_cell_volume 1801.39(10)
_computing_structure_refinement 'SHELXL-97 (Sheldrick, 2008)'
_computing_structure_solution 'SHELXS-97 (Sheldrick, 2008)'
_diffrn_ambient_temperature 173(2)
_diffrn_measured_fraction_theta_full 1.000
_diffrn_measured_fraction_theta_max 1.000
_diffrn_measurement_device_type 'Bruker Apex II CCD'
_diffrn_radiation_monochromator graphite
_diffrn_radiation_source 'fine-focus sealed tube'
_diffrn_radiation_type MoK\a
_diffrn_radiation_wavelength 0.71073
_diffrn_reflns_av_R_equivalents 0.0282
_diffrn_reflns_av_sigmaI/netI 0.0186
_diffrn_reflns_limit_h_max 14
_diffrn_reflns_limit_h_min -13
_diffrn_reflns_limit_k_max 12
_diffrn_reflns_limit_k_min -12
_diffrn_reflns_limit_l_max 17
_diffrn_reflns_limit_l_min -17
_diffrn_reflns_number 20472
_diffrn_reflns_theta_full 25.01
_diffrn_reflns_theta_max 25.01
_diffrn_reflns_theta_min 2.43
_exptl_absorpt_coefficient_mu 0.187
_exptl_absorpt_correction_T_max 0.9564
_exptl_absorpt_correction_T_min 0.9154
_exptl_absorpt_correction_type multi-scan
_exptl_absorpt_process_details sadabs
_exptl_crystal_colour yellow
_exptl_crystal_density_diffrn 1.269
_exptl_crystal_density_method 'not measured'
_exptl_crystal_description block
_exptl_crystal_F_000 724
_exptl_crystal_size_max 0.48
_exptl_crystal_size_mid 0.42
_exptl_crystal_size_min 0.24
_refine_diff_density_max 0.561
_refine_diff_density_min -0.455
_refine_diff_density_rms 0.052
_refine_ls_extinction_method none
_refine_ls_goodness_of_fit_ref 1.066
_refine_ls_hydrogen_treatment constr
_refine_ls_matrix_type full
_refine_ls_number_parameters 226
_refine_ls_number_reflns 3178
_refine_ls_number_restraints 0
_refine_ls_restrained_S_all 1.066
_refine_ls_R_factor_all 0.0492
_refine_ls_R_factor_gt 0.0435
_refine_ls_shift/su_max 0.000
_refine_ls_shift/su_mean 0.000
_refine_ls_structure_factor_coef Fsqd
_refine_ls_weighting_details 'calc w=1/[\s^2^(Fo^2^)+(0.0759P)^2^+1.1977P] where P=(Fo^2^+2Fc^2^)/3'
_refine_ls_weighting_scheme calc
_refine_ls_wR_factor_gt 0.1253
_refine_ls_wR_factor_ref 0.1350
_reflns_number_gt 2805
_reflns_number_total 3178
_reflns_threshold_expression >2sigma(I)
_cod_data_source_file jo5b01718_si_002.cif
_cod_data_source_block 3d
_cod_depositor_comments
;
The following automatic conversions were performed:

data item '_symmetry_cell_setting' value 'Monoclinic' was changed to
'monoclinic' in accordance with the
/home/saulius/struct/COD-crude-data/automatic-downloads/DataCite-retrospective/ACS/depositions/lib/dictionaries/cif_core.dic
dictionary named 'cif_core.dic' version 2.4.2 last updated on
2011-04-26.

Automatic conversion script
Id: cif_fix_values 6909 2019-04-08 15:41:33Z antanas 
;
_cod_original_sg_symbol_H-M P2(1)/n
_cod_database_code 4036353

loop_
_symmetry_equiv_pos_as_xyz
'x, y, z'
'-x+1/2, y+1/2, -z+1/2'
'-x, -y, -z'
'x-1/2, -y-1/2, z-1/2'

loop_
_atom_site_label
_atom_site_type_symbol
_atom_site_fract_x
_atom_site_fract_y
_atom_site_fract_z
_atom_site_U_iso_or_equiv
_atom_site_adp_type
_atom_site_occupancy
_atom_site_symmetry_multiplicity
_atom_site_calc_flag
_atom_site_refinement_flags
S1 S 0.81606(4) 0.64545(5) 0.07025(3) 0.02825(18) Uani 1 1 d .
N1 N 0.95092(15) 0.43974(17) 0.34154(12) 0.0309(4) Uani 1 1 d .
H1A H 0.9789 0.4020 0.3954 0.037 Uiso 1 1 calc R
B1 B 1.0174(2) 0.4328(2) 0.27680(16) 0.0282(5) Uani 1 1 d .
C1 C 0.69775(19) 0.6383(2) 0.23242(16) 0.0359(5) Uani 1 1 d .
H1B H 0.6681 0.6870 0.1776 0.043 Uiso 1 1 calc R
C2 C 0.6388(2) 0.6357(2) 0.29947(18) 0.0439(6) Uani 1 1 d .
H2A H 0.5683 0.6813 0.2904 0.053 Uiso 1 1 calc R
C3 C 0.6827(2) 0.5661(2) 0.38064(17) 0.0439(6) Uani 1 1 d .
H3A H 0.6417 0.5645 0.4266 0.053 Uiso 1 1 calc R
C4 C 0.7847(2) 0.4996(2) 0.39487(16) 0.0385(5) Uani 1 1 d .
H4A H 0.8140 0.4528 0.4506 0.046 Uiso 1 1 calc R
C5 C 0.84555(17) 0.5008(2) 0.32727(14) 0.0306(5) Uani 1 1 d .
C6 C 0.80151(17) 0.56952(19) 0.24429(14) 0.0293(4) Uani 1 1 d .
C7 C 0.86260(16) 0.56102(19) 0.17380(14) 0.0267(4) Uani 1 1 d .
C8 C 0.95830(16) 0.48385(18) 0.17933(14) 0.0263(4) Uani 1 1 d .
C9 C 0.98790(16) 0.48152(18) 0.09121(13) 0.0246(4) Uani 1 1 d .
C10 C 0.92085(16) 0.57018(18) 0.02694(13) 0.0245(4) Uani 1 1 d .
C11 C 1.06792(16) 0.40440(18) 0.06136(13) 0.0248(4) Uani 1 1 d .
C12 C 1.13431(18) 0.2935(2) 0.11519(14) 0.0325(5) Uani 1 1 d .
H12A H 1.1843 0.2553 0.0803 0.049 Uiso 1 1 calc R
H12B H 1.0807 0.2275 0.1257 0.049 Uiso 1 1 calc R
H12C H 1.1813 0.3254 0.1747 0.049 Uiso 1 1 calc R
C13 C 1.14686(18) 0.3907(2) 0.31425(14) 0.0299(5) Uani 1 1 d .
C14 C 1.1812(2) 0.2760(2) 0.36287(15) 0.0379(5) Uani 1 1 d .
H14A H 1.1247 0.2189 0.3742 0.045 Uiso 1 1 calc R
C15 C 1.2967(2) 0.2436(2) 0.39517(17) 0.0454(6) Uani 1 1 d .
H15A H 1.3182 0.1638 0.4267 0.054 Uiso 1 1 calc R
C16 C 1.3796(2) 0.3262(3) 0.38170(17) 0.0446(6) Uani 1 1 d .
H16A H 1.4585 0.3042 0.4042 0.054 Uiso 1 1 calc R
C17 C 1.3482(2) 0.4416(2) 0.33534(18) 0.0428(6) Uani 1 1 d .
H17A H 1.4056 0.4996 0.3266 0.051 Uiso 1 1 calc R
C18 C 1.23302(19) 0.4732(2) 0.30146(16) 0.0365(5) Uani 1 1 d .
H18A H 1.2125 0.5525 0.2690 0.044 Uiso 1 1 calc R
O01 O 0.97424(17) 0.2847(2) 0.51413(15) 0.0665(6) Uani 1 1 d .
C01 C 1.1204(3) 0.1356(4) 0.5761(3) 0.0908(13) Uani 1 1 d .
H01A H 1.1431 0.1525 0.5191 0.136 Uiso 1 1 calc R
H01B H 1.1038 0.0430 0.5799 0.136 Uiso 1 1 calc R
H01C H 1.1830 0.1607 0.6294 0.136 Uiso 1 1 calc R
C02 C 1.0167(2) 0.2119(2) 0.57568(17) 0.0439(6) Uani 1 1 d .
C03 C 0.9706(3) 0.1973(4) 0.6578(2) 0.0680(9) Uani 1 1 d .
H03A H 0.9030 0.2529 0.6506 0.102 Uiso 1 1 calc R
H03B H 1.0296 0.2228 0.7134 0.102 Uiso 1 1 calc R
H03C H 0.9490 0.1066 0.6633 0.102 Uiso 1 1 calc R

loop_
_atom_site_aniso_label
_atom_site_aniso_U_11
_atom_site_aniso_U_22
_atom_site_aniso_U_33
_atom_site_aniso_U_23
_atom_site_aniso_U_13
_atom_site_aniso_U_12
S1 0.0252(3) 0.0298(3) 0.0317(3) 0.00252(19) 0.0109(2) 0.00669(19)
N1 0.0300(9) 0.0350(9) 0.0285(9) 0.0026(7) 0.0089(7) 0.0032(7)
B1 0.0298(12) 0.0249(11) 0.0315(12) 0.0003(9) 0.0109(10) 0.0006(9)
C1 0.0346(12) 0.0364(11) 0.0411(12) 0.0018(9) 0.0177(10) 0.0071(9)
C2 0.0390(13) 0.0452(13) 0.0543(15) 0.0028(11) 0.0243(11) 0.0107(10)
C3 0.0444(14) 0.0491(14) 0.0476(14) 0.0006(11) 0.0288(11) 0.0046(11)
C4 0.0414(13) 0.0416(12) 0.0370(12) 0.0028(10) 0.0181(10) 0.0014(10)
C5 0.0295(10) 0.0297(10) 0.0348(11) -0.0035(8) 0.0126(9) -0.0016(8)
C6 0.0287(11) 0.0283(10) 0.0335(11) -0.0027(8) 0.0130(9) -0.0002(8)
C7 0.0245(10) 0.0267(10) 0.0297(10) -0.0007(8) 0.0088(8) 0.0003(8)
C8 0.0228(10) 0.0250(9) 0.0317(11) -0.0005(8) 0.0084(8) -0.0007(8)
C9 0.0216(9) 0.0231(9) 0.0288(10) -0.0009(8) 0.0063(8) -0.0017(7)
C10 0.0208(9) 0.0232(9) 0.0306(10) -0.0023(8) 0.0087(8) -0.0001(7)
C11 0.0211(9) 0.0247(9) 0.0280(10) 0.0001(8) 0.0053(8) -0.0004(7)
C12 0.0360(11) 0.0304(11) 0.0329(11) 0.0040(9) 0.0122(9) 0.0076(9)
C13 0.0312(11) 0.0340(10) 0.0253(10) -0.0010(8) 0.0088(8) 0.0043(9)
C14 0.0399(12) 0.0409(12) 0.0345(12) 0.0068(9) 0.0128(10) 0.0064(10)
C15 0.0473(14) 0.0483(14) 0.0401(13) 0.0097(11) 0.0106(11) 0.0175(11)
C16 0.0315(12) 0.0566(15) 0.0434(13) -0.0050(11) 0.0056(10) 0.0128(11)
C17 0.0311(12) 0.0431(13) 0.0532(15) -0.0086(11) 0.0093(11) -0.0006(10)
C18 0.0327(11) 0.0335(11) 0.0431(13) -0.0001(9) 0.0097(10) 0.0032(9)
O01 0.0521(12) 0.0778(14) 0.0656(13) 0.0319(11) 0.0083(10) 0.0080(10)
C01 0.088(3) 0.118(3) 0.081(2) 0.045(2) 0.047(2) 0.052(2)
C02 0.0391(13) 0.0492(14) 0.0429(14) 0.0080(11) 0.0098(11) -0.0019(11)
C03 0.0659(19) 0.085(2) 0.0619(18) -0.0050(16) 0.0325(16) -0.0173(17)

loop_
_atom_type_symbol
_atom_type_description
_atom_type_scat_dispersion_real
_atom_type_scat_dispersion_imag
_atom_type_scat_source
C C 0.0033 0.0016 'International Tables Vol C Tables 4.2.6.8 and 6.1.1.4'
H H 0.0000 0.0000 'International Tables Vol C Tables 4.2.6.8 and 6.1.1.4'
B B 0.0013 0.0007 'International Tables Vol C Tables 4.2.6.8 and 6.1.1.4'
N N 0.0061 0.0033 'International Tables Vol C Tables 4.2.6.8 and 6.1.1.4'
S S 0.1246 0.1234 'International Tables Vol C Tables 4.2.6.8 and 6.1.1.4'
O O 0.0106 0.0060 'International Tables Vol C Tables 4.2.6.8 and 6.1.1.4'

loop_
_geom_angle_atom_site_label_1
_geom_angle_atom_site_label_2
_geom_angle_atom_site_label_3
_geom_angle
_geom_angle_site_symmetry_1
C7 S1 C10 90.91(9) .
C5 N1 B1 125.48(18) .
C5 N1 H1A 117.3 .
B1 N1 H1A 117.3 .
N1 B1 C8 115.48(18) .
N1 B1 C13 117.19(18) .
C8 B1 C13 126.87(18) .
C2 C1 C6 120.7(2) .
C2 C1 H1B 119.7 .
C6 C1 H1B 119.7 .
C1 C2 C3 120.0(2) .
C1 C2 H2A 120.0 .
C3 C2 H2A 120.0 .
C4 C3 C2 120.7(2) .
C4 C3 H3A 119.7 .
C2 C3 H3A 119.7 .
C3 C4 C5 120.1(2) .
C3 C4 H4A 119.9 .
C5 C4 H4A 119.9 .
N1 C5 C4 121.28(19) .
N1 C5 C6 118.83(18) .
C4 C5 C6 119.84(19) .
C1 C6 C5 118.68(19) .
C1 C6 C7 123.13(19) .
C5 C6 C7 118.13(18) .
C8 C7 C6 124.70(18) .
C8 C7 S1 114.06(15) .
C6 C7 S1 121.20(15) .
C7 C8 C9 110.75(17) .
C7 C8 B1 114.98(18) .
C9 C8 B1 133.84(17) .
C11 C9 C10 117.52(17) .
C11 C9 C8 130.45(18) .
C10 C9 C8 112.00(16) .
C11 C10 C9 126.03(18) 3_765
C11 C10 S1 122.15(15) 3_765
C9 C10 S1 111.81(14) .
C10 C11 C9 116.28(18) 3_765
C10 C11 C12 118.89(17) 3_765
C9 C11 C12 124.70(18) .
C11 C12 H12A 109.5 .
C11 C12 H12B 109.5 .
H12A C12 H12B 109.5 .
C11 C12 H12C 109.5 .
H12A C12 H12C 109.5 .
H12B C12 H12C 109.5 .
C14 C13 C18 117.34(19) .
C14 C13 B1 123.43(19) .
C18 C13 B1 119.19(18) .
C15 C14 C13 121.3(2) .
C15 C14 H14A 119.4 .
C13 C14 H14A 119.4 .
C16 C15 C14 120.2(2) .
C16 C15 H15A 119.9 .
C14 C15 H15A 119.9 .
C15 C16 C17 119.7(2) .
C15 C16 H16A 120.1 .
C17 C16 H16A 120.1 .
C16 C17 C18 120.2(2) .
C16 C17 H17A 119.9 .
C18 C17 H17A 119.9 .
C17 C18 C13 121.1(2) .
C17 C18 H18A 119.4 .
C13 C18 H18A 119.4 .
C02 C01 H01A 109.5 .
C02 C01 H01B 109.5 .
H01A C01 H01B 109.5 .
C02 C01 H01C 109.5 .
H01A C01 H01C 109.5 .
H01B C01 H01C 109.5 .
O01 C02 C01 121.8(3) .
O01 C02 C03 121.7(3) .
C01 C02 C03 116.4(2) .
C02 C03 H03A 109.5 .
C02 C03 H03B 109.5 .
H03A C03 H03B 109.5 .
C02 C03 H03C 109.5 .
H03A C03 H03C 109.5 .
H03B C03 H03C 109.5 .

loop_
_geom_bond_atom_site_label_1
_geom_bond_atom_site_label_2
_geom_bond_distance
_geom_bond_site_symmetry_2
S1 C7 1.741(2) .
S1 C10 1.7487(19) .
N1 C5 1.384(3) .
N1 B1 1.416(3) .
N1 H1A 0.8800 .
B1 C8 1.542(3) .
B1 C13 1.575(3) .
C1 C2 1.378(3) .
C1 C6 1.409(3) .
C1 H1B 0.9500 .
C2 C3 1.393(4) .
C2 H2A 0.9500 .
C3 C4 1.375(3) .
C3 H3A 0.9500 .
C4 C5 1.401(3) .
C4 H4A 0.9500 .
C5 C6 1.410(3) .
C6 C7 1.443(3) .
C7 C8 1.386(3) .
C8 C9 1.459(3) .
C9 C11 1.412(3) .
C9 C10 1.417(3) .
C10 C11 1.393(3) 3_765
C11 C10 1.393(3) 3_765
C11 C12 1.503(3) .
C12 H12A 0.9800 .
C12 H12B 0.9800 .
C12 H12C 0.9800 .
C13 C14 1.393(3) .
C13 C18 1.395(3) .
C14 C15 1.390(3) .
C14 H14A 0.9500 .
C15 C16 1.368(4) .
C15 H15A 0.9500 .
C16 C17 1.380(4) .
C16 H16A 0.9500 .
C17 C18 1.387(3) .
C17 H17A 0.9500 .
C18 H18A 0.9500 .
O01 C02 1.196(3) .
C01 C02 1.476(4) .
C01 H01A 0.9800 .
C01 H01B 0.9800 .
C01 H01C 0.9800 .
C02 C03 1.488(4) .
C03 H03A 0.9800 .
C03 H03B 0.9800 .
C03 H03C 0.9800 .

loop_
_geom_torsion_atom_site_label_1
_geom_torsion_atom_site_label_2
_geom_torsion_atom_site_label_3
_geom_torsion_atom_site_label_4
_geom_torsion
_geom_torsion_site_symmetry_4
C5 N1 B1 C8 -7.8(3) .
C5 N1 B1 C13 164.95(18) .
C6 C1 C2 C3 1.0(4) .
C1 C2 C3 C4 0.1(4) .
C2 C3 C4 C5 -0.3(4) .
B1 N1 C5 C4 178.3(2) .
B1 N1 C5 C6 -4.1(3) .
C3 C4 C5 N1 177.0(2) .
C3 C4 C5 C6 -0.5(3) .
C2 C1 C6 C5 -1.8(3) .
C2 C1 C6 C7 175.4(2) .
N1 C5 C6 C1 -176.10(19) .
C4 C5 C6 C1 1.5(3) .
N1 C5 C6 C7 6.6(3) .
C4 C5 C6 C7 -175.77(19) .
C1 C6 C7 C8 -173.2(2) .
C5 C6 C7 C8 4.0(3) .
C1 C6 C7 S1 4.3(3) .
C5 C6 C7 S1 -178.60(15) .
C10 S1 C7 C8 3.55(16) .
C10 S1 C7 C6 -174.13(17) .
C6 C7 C8 C9 170.86(18) .
S1 C7 C8 C9 -6.7(2) .
C6 C7 C8 B1 -15.6(3) .
S1 C7 C8 B1 166.84(14) .
N1 B1 C8 C7 16.8(3) .
C13 B1 C8 C7 -155.13(19) .
N1 B1 C8 C9 -171.55(19) .
C13 B1 C8 C9 16.5(4) .
C7 C8 C9 C11 -170.85(19) .
B1 C8 C9 C11 17.2(4) .
C7 C8 C9 C10 7.2(2) .
B1 C8 C9 C10 -164.7(2) .
C11 C9 C10 C11 -5.0(3) 3_765
C8 C9 C10 C11 176.65(18) 3_765
C11 C9 C10 S1 173.70(14) .
C8 C9 C10 S1 -4.6(2) .
C7 S1 C10 C11 179.54(17) 3_765
C7 S1 C10 C9 0.76(15) .
C10 C9 C11 C10 4.5(3) 3_765
C8 C9 C11 C10 -177.51(18) 3_765
C10 C9 C11 C12 -171.32(18) .
C8 C9 C11 C12 6.6(3) .
N1 B1 C13 C14 55.2(3) .
C8 B1 C13 C14 -133.0(2) .
N1 B1 C13 C18 -122.6(2) .
C8 B1 C13 C18 49.2(3) .
C18 C13 C14 C15 -1.7(3) .
B1 C13 C14 C15 -179.5(2) .
C13 C14 C15 C16 1.7(4) .
C14 C15 C16 C17 -0.4(4) .
C15 C16 C17 C18 -0.8(4) .
C16 C17 C18 C13 0.8(4) .
C14 C13 C18 C17 0.4(3) .
B1 C13 C18 C17 178.3(2) .
